data_4509777
loop_
_publ_author_name
'Ma, Lu-Fang'
'Wang, Li-Ya'
'Hu, Jiang-Liang'
'Wang, Yao-Yu'
'Yang, Guo-Ping'

_publ_section_title
;
 Syntheses, Structures, and Photoluminescence of a Series of
 d10Coordination Polymers with R-Isophthalate (R = &#x2212;OH,
 &#x2212;CH3, and &#x2212;C(CH3)3)
;
_journal_issue 12
_journal_name_full 'Crystal Growth &amp; Design'
_journal_page_first 5334
_journal_paper_doi 10.1021/cg900825y
_journal_volume 9
_journal_year 2009
_chemical_formula_sum 'C36 H38 N2 O9 Zn2'
_chemical_formula_weight 773.42
_chemical_name_systematic
;

 ?

;
_space_group_IT_number 14
_symmetry_cell_setting monoclinic
_symmetry_space_group_name_Hall '-P 2yn'
_symmetry_space_group_name_H-M 'P 1 21/n 1'
_atom_sites_solution_hydrogens geom
_atom_sites_solution_primary direct
_atom_sites_solution_secondary difmap
_audit_creation_method SHELXL-97
_cell_angle_alpha 90.00
_cell_angle_beta 101.7870(10)
_cell_angle_gamma 90.00
_cell_formula_units_Z 4
_cell_length_a 9.5977(7)
_cell_length_b 17.4936(13)
_cell_length_c 21.2060(15)
_cell_measurement_reflns_used 9676
_cell_measurement_temperature 291(2)
_cell_measurement_theta_max 28.08
_cell_measurement_theta_min 2.28
_cell_volume 3485.4(4)
_computing_cell_refinement 'Bruker SMART'
_computing_data_collection 'Bruker SMART'
_computing_data_reduction 'Bruker SAINT'
_computing_molecular_graphics 'Bruker SHELXTL'
_computing_publication_material 'Bruker SHELXTL'
_computing_structure_refinement 'SHELXL-97 (Sheldrick, 1997)'
_computing_structure_solution 'SHELXS-97 (Sheldrick, 1990)'
_diffrn_ambient_temperature 291(2)
_diffrn_measured_fraction_theta_full 0.990
_diffrn_measured_fraction_theta_max 0.990
_diffrn_measurement_device_type 'CCD area detector'
_diffrn_measurement_method 'phi and omega scans'
_diffrn_radiation_monochromator graphite
_diffrn_radiation_source 'fine-focus sealed tube'
_diffrn_radiation_type MoK\a
_diffrn_radiation_wavelength 0.71073
_diffrn_reflns_av_R_equivalents 0.0205
_diffrn_reflns_av_sigmaI/netI 0.0211
_diffrn_reflns_limit_h_max 11
_diffrn_reflns_limit_h_min -10
_diffrn_reflns_limit_k_max 21
_diffrn_reflns_limit_k_min -20
_diffrn_reflns_limit_l_max 25
_diffrn_reflns_limit_l_min -25
_diffrn_reflns_number 21282
_diffrn_reflns_theta_full 25.50
_diffrn_reflns_theta_max 25.50
_diffrn_reflns_theta_min 2.28
_exptl_absorpt_coefficient_mu 1.433
_exptl_absorpt_correction_T_max 0.7557
_exptl_absorpt_correction_T_min 0.6706
_exptl_absorpt_correction_type multi-scan
_exptl_absorpt_process_details sadabs
_exptl_crystal_colour colorless
_exptl_crystal_density_diffrn 1.474
_exptl_crystal_density_method 'not measured'
_exptl_crystal_description block
_exptl_crystal_F_000 1600
_exptl_crystal_size_max 0.30
_exptl_crystal_size_mid 0.22
_exptl_crystal_size_min 0.21
_refine_diff_density_max 0.326
_refine_diff_density_min -0.257
_refine_diff_density_rms 0.049
_refine_ls_extinction_method none
_refine_ls_goodness_of_fit_ref 1.049
_refine_ls_hydrogen_treatment constr
_refine_ls_matrix_type full
_refine_ls_number_parameters 474
_refine_ls_number_reflns 6430
_refine_ls_number_restraints 180
_refine_ls_restrained_S_all 1.095
_refine_ls_R_factor_all 0.0312
_refine_ls_R_factor_gt 0.0250
_refine_ls_shift/su_max 0.001
_refine_ls_shift/su_mean 0.000
_refine_ls_structure_factor_coef Fsqd
_refine_ls_weighting_details 'calc w=1/[\s^2^(Fo^2^)+(0.0328P)^2^+1.4614P] where P=(Fo^2^+2Fc^2^)/3'
_refine_ls_weighting_scheme calc
_refine_ls_wR_factor_gt 0.0622
_refine_ls_wR_factor_ref 0.0650
_reflns_number_gt 5624
_reflns_number_total 6430
_reflns_threshold_expression >2sigma(I)
_cod_data_source_file cg900825ysup3.cif
_cod_data_source_block a
_cod_depositor_comments
;
The following automatic conversions were performed:

'_symmetry_cell_setting' value 'Monoclinic' changed to 'monoclinic'
according to /home/saulius/struct/CIF-dictionaries/cif_core.dic
dictionary named 'cif_core.dic' version 2.4.2 from 2011-04-26.

Automatic conversion script
Id: cif_fix_values 1891 2012-01-12 08:04:46Z andrius 
;
_cod_original_sg_symbol_H-M P2(1)/n
_cod_database_code 4509777

loop_
_symmetry_equiv_pos_as_xyz
'x, y, z'
'-x+1/2, y+1/2, -z+1/2'
'-x, -y, -z'
'x-1/2, -y-1/2, z-1/2'

loop_
_atom_site_label
_atom_site_type_symbol
_atom_site_fract_x
_atom_site_fract_y
_atom_site_fract_z
_atom_site_U_iso_or_equiv
_atom_site_adp_type
_atom_site_occupancy
_atom_site_symmetry_multiplicity
_atom_site_calc_flag
_atom_site_refinement_flags
_atom_site_disorder_assembly
_atom_site_disorder_group
C22 C -0.2675(6) 0.8471(4) 0.2315(4) 0.0701(18) Uani 0.753(16) 1 d PDU A 1
H22A H -0.3042 0.8019 0.2479 0.084 Uiso 0.753(16) 1 calc PR A 1
H22B H -0.3412 0.8709 0.2002 0.084 Uiso 0.753(16) 1 calc PR A 1
H22C H -0.2349 0.8821 0.2663 0.084 Uiso 0.753(16) 1 calc PR A 1
C23 C -0.0873(7) 0.8965(2) 0.1709(2) 0.0496(12) Uani 0.753(16) 1 d PDU A 1
H23A H -0.0476 0.9313 0.2048 0.059 Uiso 0.753(16) 1 calc PR A 1
H23B H -0.1641 0.9210 0.1418 0.059 Uiso 0.753(16) 1 calc PR A 1
H23C H -0.0151 0.8817 0.1480 0.059 Uiso 0.753(16) 1 calc PR A 1
C24 C -0.0207(7) 0.7930(3) 0.2526(2) 0.0556(13) Uani 0.753(16) 1 d PDU A 1
H24A H 0.0065 0.8304 0.2860 0.067 Uiso 0.753(16) 1 calc PR A 1
H24B H 0.0595 0.7811 0.2338 0.067 Uiso 0.753(16) 1 calc PR A 1
H24C H -0.0527 0.7475 0.2705 0.067 Uiso 0.753(16) 1 calc PR A 1
C22' C -0.2805(12) 0.8682(9) 0.2095(9) 0.0701(18) Uani 0.247(16) 1 d PDU A 2
H22D H -0.3436 0.8324 0.2236 0.084 Uiso 0.247(16) 1 calc PR A 2
H22E H -0.3272 0.8907 0.1695 0.084 Uiso 0.247(16) 1 calc PR A 2
H22F H -0.2551 0.9075 0.2413 0.084 Uiso 0.247(16) 1 calc PR A 2
C23' C -0.0461(18) 0.8856(7) 0.1791(7) 0.0496(12) Uani 0.247(16) 1 d PDU A 2
H23D H -0.0253 0.9246 0.2115 0.059 Uiso 0.247(16) 1 calc PR A 2
H23E H -0.0927 0.9079 0.1390 0.059 Uiso 0.247(16) 1 calc PR A 2
H23F H 0.0410 0.8618 0.1739 0.059 Uiso 0.247(16) 1 calc PR A 2
C24' C -0.072(2) 0.7897(8) 0.2629(4) 0.0556(13) Uani 0.247(16) 1 d PDU A 2
H24D H -0.1410 0.7613 0.2803 0.067 Uiso 0.247(16) 1 calc PR A 2
H24E H -0.0319 0.8290 0.2927 0.067 Uiso 0.247(16) 1 calc PR A 2
H24F H 0.0021 0.7560 0.2558 0.067 Uiso 0.247(16) 1 calc PR A 2
C34 C 0.3089(19) 1.1952(3) 0.0792(5) 0.078(2) Uani 0.448(18) 1 d PDU B 1
H34A H 0.2330 1.2086 0.1004 0.093 Uiso 0.448(18) 1 calc PR B 1
H34B H 0.3077 1.2288 0.0433 0.093 Uiso 0.448(18) 1 calc PR B 1
H34C H 0.3984 1.1999 0.1090 0.093 Uiso 0.448(18) 1 calc PR B 1
C35 C 0.3983(14) 1.0942(8) 0.0138(6) 0.079(2) Uani 0.448(18) 1 d PDU B 1
H35A H 0.4919 1.0925 0.0406 0.095 Uiso 0.448(18) 1 calc PR B 1
H35B H 0.3952 1.1329 -0.0186 0.095 Uiso 0.448(18) 1 calc PR B 1
H35C H 0.3759 1.0455 -0.0065 0.095 Uiso 0.448(18) 1 calc PR B 1
C36 C 0.1360(9) 1.1061(8) 0.0130(6) 0.084(2) Uani 0.448(18) 1 d PDU B 1
H36A H 0.1245 1.0566 -0.0069 0.101 Uiso 0.448(18) 1 calc PR B 1
H36B H 0.1220 1.1449 -0.0196 0.101 Uiso 0.448(18) 1 calc PR B 1
H36C H 0.0672 1.1124 0.0398 0.101 Uiso 0.448(18) 1 calc PR B 1
C34' C 0.3724(16) 1.1874(4) 0.0810(4) 0.078(2) Uani 0.552(18) 1 d PDU B 2
H34D H 0.3275 1.2112 0.1124 0.093 Uiso 0.552(18) 1 calc PR B 2
H34E H 0.3719 1.2221 0.0458 0.093 Uiso 0.552(18) 1 calc PR B 2
H34F H 0.4689 1.1746 0.1004 0.093 Uiso 0.552(18) 1 calc PR B 2
C35' C 0.3573(14) 1.0826(6) 0.0012(4) 0.079(2) Uani 0.552(18) 1 d PDU B 2
H35D H 0.4521 1.0652 0.0188 0.095 Uiso 0.552(18) 1 calc PR B 2
H35E H 0.3608 1.1226 -0.0295 0.095 Uiso 0.552(18) 1 calc PR B 2
H35F H 0.3016 1.0408 -0.0199 0.095 Uiso 0.552(18) 1 calc PR B 2
C36' C 0.1345(8) 1.1332(8) 0.0293(5) 0.084(2) Uani 0.552(18) 1 d PDU B 2
H36D H 0.0811 1.0873 0.0173 0.101 Uiso 0.552(18) 1 calc PR B 2
H36E H 0.1275 1.1656 -0.0078 0.101 Uiso 0.552(18) 1 calc PR B 2
H36F H 0.0970 1.1596 0.0619 0.101 Uiso 0.552(18) 1 calc PR B 2
Zn1 Zn 0.25479(2) 0.691143(12) 0.136194(10) 0.02020(7) Uani 1 1 d . . .
Zn2 Zn 0.21690(2) 0.611674(13) -0.017176(10) 0.02076(7) Uani 1 1 d . . .
O1 O 0.12101(14) 0.66869(8) 0.05284(6) 0.0224(3) Uani 1 1 d . . .
O2 O -0.04091(15) 0.60436(8) -0.01401(7) 0.0276(3) Uani 1 1 d . . .
O3 O -0.57586(14) 0.64425(8) 0.00830(6) 0.0273(3) Uani 1 1 d . . .
O4 O -0.57248(14) 0.65090(8) 0.11401(6) 0.0266(3) Uani 1 1 d . . .
O5 O 0.3261(3) 0.81893(10) 0.08017(8) 0.0599(6) Uani 1 1 d . . .
O6 O 0.27423(17) 0.79284(8) 0.17456(7) 0.0352(4) Uani 1 1 d . . .
O7 O 0.2513(2) 1.01152(9) 0.32888(7) 0.0413(4) Uani 1 1 d . . .
O8 O 0.28586(17) 1.12917(8) 0.29421(7) 0.0346(4) Uani 1 1 d . . .
O9 O 0.23948(15) 0.51456(8) 0.04309(6) 0.0281(3) Uani 1 1 d . . .
H1W H 0.1766 0.4819 0.0312 0.042 Uiso 1 1 d R . .
H2W H 0.2608 0.5164 0.0830 0.042 Uiso 1 1 d R . .
N1 N 0.23587(18) 0.54089(9) -0.09436(8) 0.0243(4) Uani 1 1 d . . .
N2 N 0.34936(19) 0.20804(10) -0.42004(8) 0.0271(4) Uani 1 1 d . . .
C1 C 0.1244(2) 0.50457(13) -0.13058(10) 0.0307(5) Uani 1 1 d . . .
H1 H 0.0358 0.5090 -0.1196 0.037 Uiso 1 1 calc R . .
C2 C 0.1358(2) 0.46101(13) -0.18330(10) 0.0336(5) Uani 1 1 d . . .
H2 H 0.0558 0.4365 -0.2068 0.040 Uiso 1 1 calc R . .
C3 C 0.2659(2) 0.45330(12) -0.20176(9) 0.0272(5) Uani 1 1 d . . .
C4 C 0.3816(2) 0.49010(11) -0.16402(9) 0.0261(4) Uani 1 1 d . . .
H4 H 0.4713 0.4862 -0.1740 0.031 Uiso 1 1 calc R . .
C5 C 0.3626(2) 0.53262(12) -0.11141(9) 0.0257(4) Uani 1 1 d . . .
H5 H 0.4414 0.5567 -0.0866 0.031 Uiso 1 1 calc R . .
C6 C 0.2709(3) 0.40682(16) -0.26118(12) 0.0464(7) Uani 1 1 d . . .
H6A H 0.2224 0.3589 -0.2575 0.056 Uiso 1 1 calc R . .
H6B H 0.2154 0.4338 -0.2978 0.056 Uiso 1 1 calc R . .
C7 C 0.4124(3) 0.38797(14) -0.27717(11) 0.0394(6) Uani 1 1 d . . .
H7A H 0.4766 0.3697 -0.2387 0.047 Uiso 1 1 calc R . .
H7B H 0.4532 0.4339 -0.2916 0.047 Uiso 1 1 calc R . .
C8 C 0.3978(2) 0.32744(13) -0.32939(10) 0.0319(5) Uani 1 1 d . . .
C9 C 0.2978(3) 0.33321(14) -0.38645(11) 0.0448(6) Uani 1 1 d . . .
H9 H 0.2448 0.3778 -0.3956 0.054 Uiso 1 1 calc R . .
C10 C 0.2761(3) 0.27313(13) -0.43002(10) 0.0388(6) Uani 1 1 d . . .
H10 H 0.2076 0.2785 -0.4677 0.047 Uiso 1 1 calc R . .
C11 C 0.4528(2) 0.20443(13) -0.36700(11) 0.0357(5) Uani 1 1 d . . .
H11 H 0.5097 0.1609 -0.3606 0.043 Uiso 1 1 calc R . .
C12 C 0.4795(3) 0.26174(14) -0.32149(11) 0.0375(5) Uani 1 1 d . . .
H12 H 0.5525 0.2562 -0.2855 0.045 Uiso 1 1 calc R . .
C13 C -0.0103(2) 0.64863(11) 0.03265(9) 0.0193(4) Uani 1 1 d . . .
C14 C -0.1217(2) 0.68054(11) 0.06563(9) 0.0201(4) Uani 1 1 d . . .
C15 C -0.2633(2) 0.65638(11) 0.04700(9) 0.0203(4) Uani 1 1 d . . .
H15 H -0.2896 0.6223 0.0130 0.024 Uiso 1 1 calc R . .
C16 C -0.3635(2) 0.68396(11) 0.07986(9) 0.0214(4) Uani 1 1 d . . .
C17 C -0.3244(2) 0.73707(12) 0.12944(10) 0.0272(5) Uani 1 1 d . . .
H17 H -0.3928 0.7544 0.1514 0.033 Uiso 1 1 calc R . .
C18 C -0.1865(2) 0.76481(12) 0.14693(10) 0.0273(5) Uani 1 1 d D A .
C19 C -0.0861(2) 0.73457(11) 0.11438(9) 0.0244(4) Uani 1 1 d . . .
H19 H 0.0077 0.7512 0.1257 0.029 Uiso 1 1 calc R . .
C20 C -0.5156(2) 0.65778(11) 0.06558(9) 0.0210(4) Uani 1 1 d . . .
C21 C -0.1433(2) 0.82564(13) 0.19983(12) 0.0403(6) Uani 1 1 d D . .
C25 C 0.3025(2) 0.83985(12) 0.13209(10) 0.0303(5) Uani 1 1 d . . .
C26 C 0.3020(2) 0.92394(11) 0.14872(9) 0.0256(4) Uani 1 1 d . . .
C27 C 0.3061(3) 0.97677(13) 0.10003(10) 0.0346(5) Uani 1 1 d . . .
H27 H 0.3143 0.9593 0.0595 0.042 Uiso 1 1 calc R . .
C28 C 0.2982(3) 1.05523(12) 0.11034(10) 0.0357(5) Uani 1 1 d D B .
C29 C 0.2881(2) 1.07894(12) 0.17195(10) 0.0312(5) Uani 1 1 d . . .
H29 H 0.2836 1.1310 0.1803 0.037 Uiso 1 1 calc R . .
C30 C 0.2845(2) 1.02720(11) 0.22143(9) 0.0234(4) Uani 1 1 d . . .
C31 C 0.2905(2) 0.94909(11) 0.20980(9) 0.0237(4) Uani 1 1 d . . .
H31 H 0.2868 0.9141 0.2424 0.028 Uiso 1 1 calc R . .
C32 C 0.2726(2) 1.05680(12) 0.28703(9) 0.0254(4) Uani 1 1 d . . .
C33 C 0.2895(3) 1.11320(14) 0.05529(12) 0.0556(8) Uani 1 1 d D . .

loop_
_atom_site_aniso_label
_atom_site_aniso_U_11
_atom_site_aniso_U_22
_atom_site_aniso_U_33
_atom_site_aniso_U_23
_atom_site_aniso_U_13
_atom_site_aniso_U_12
C22 0.061(2) 0.076(3) 0.085(4) -0.058(3) 0.043(2) -0.026(2)
C23 0.042(3) 0.0366(18) 0.070(2) -0.0228(16) 0.013(2) -0.0078(18)
C24 0.058(3) 0.069(2) 0.0395(18) -0.0234(16) 0.0110(19) -0.019(2)
C22' 0.061(2) 0.076(3) 0.085(4) -0.058(3) 0.043(2) -0.026(2)
C23' 0.042(3) 0.0366(18) 0.070(2) -0.0228(16) 0.013(2) -0.0078(18)
C24' 0.058(3) 0.069(2) 0.0395(18) -0.0234(16) 0.0110(19) -0.019(2)
C34 0.127(6) 0.046(2) 0.067(2) 0.0202(18) 0.036(4) -0.006(3)
C35 0.125(5) 0.068(3) 0.057(3) 0.020(3) 0.047(3) 0.007(3)
C36 0.108(3) 0.080(5) 0.064(4) 0.035(3) 0.016(3) 0.031(3)
C34' 0.127(6) 0.046(2) 0.067(2) 0.0202(18) 0.036(4) -0.006(3)
C35' 0.125(5) 0.068(3) 0.057(3) 0.020(3) 0.047(3) 0.007(3)
C36' 0.108(3) 0.080(5) 0.064(4) 0.035(3) 0.016(3) 0.031(3)
Zn1 0.02141(13) 0.01948(12) 0.02090(12) -0.00152(9) 0.00709(9) -0.00110(9)
Zn2 0.02047(13) 0.02310(13) 0.01991(12) -0.00231(9) 0.00696(9) -0.00016(9)
O1 0.0160(7) 0.0301(8) 0.0221(7) -0.0036(6) 0.0061(5) -0.0009(6)
O2 0.0269(8) 0.0297(8) 0.0281(7) -0.0100(6) 0.0098(6) -0.0051(6)
O3 0.0202(8) 0.0352(8) 0.0266(7) -0.0049(6) 0.0047(6) -0.0051(6)
O4 0.0191(7) 0.0338(8) 0.0290(7) 0.0030(6) 0.0095(6) 0.0019(6)
O5 0.1135(18) 0.0322(10) 0.0358(10) -0.0103(8) 0.0196(11) 0.0081(10)
O6 0.0462(10) 0.0194(7) 0.0427(9) -0.0048(7) 0.0155(8) -0.0051(7)
O7 0.0683(12) 0.0327(9) 0.0270(8) 0.0022(7) 0.0193(8) 0.0030(8)
O8 0.0475(10) 0.0262(8) 0.0355(8) -0.0101(6) 0.0208(7) -0.0044(7)
O9 0.0370(9) 0.0243(8) 0.0231(7) -0.0022(6) 0.0064(6) -0.0059(6)
N1 0.0259(10) 0.0250(9) 0.0225(8) -0.0009(7) 0.0061(7) 0.0018(7)
N2 0.0333(10) 0.0263(9) 0.0231(8) -0.0025(7) 0.0093(8) -0.0006(8)
C1 0.0238(12) 0.0367(12) 0.0326(11) -0.0058(10) 0.0082(9) -0.0004(9)
C2 0.0257(12) 0.0409(13) 0.0325(11) -0.0105(10) 0.0020(9) -0.0029(10)
C3 0.0317(12) 0.0260(11) 0.0235(10) -0.0022(8) 0.0047(9) 0.0023(9)
C4 0.0256(11) 0.0272(11) 0.0267(10) -0.0019(8) 0.0079(9) 0.0027(9)
C5 0.0241(11) 0.0276(11) 0.0245(10) -0.0031(8) 0.0026(8) -0.0009(9)
C6 0.0399(15) 0.0589(17) 0.0409(14) -0.0273(12) 0.0096(11) -0.0058(12)
C7 0.0416(15) 0.0400(14) 0.0365(13) -0.0175(11) 0.0079(11) 0.0003(11)
C8 0.0358(13) 0.0342(12) 0.0275(11) -0.0072(9) 0.0109(10) -0.0019(10)
C9 0.0624(18) 0.0331(13) 0.0354(13) -0.0061(10) 0.0017(12) 0.0152(12)
C10 0.0523(16) 0.0346(13) 0.0253(11) -0.0046(10) -0.0017(10) 0.0087(11)
C11 0.0334(13) 0.0344(13) 0.0371(12) -0.0075(10) 0.0024(10) 0.0052(10)
C12 0.0341(13) 0.0443(14) 0.0315(12) -0.0098(10) 0.0004(10) 0.0014(11)
C13 0.0187(10) 0.0184(10) 0.0214(9) 0.0028(8) 0.0058(8) -0.0009(8)
C14 0.0186(10) 0.0202(10) 0.0227(9) -0.0002(8) 0.0070(8) -0.0006(8)
C15 0.0203(10) 0.0198(10) 0.0210(9) -0.0004(8) 0.0048(8) -0.0012(8)
C16 0.0187(10) 0.0210(10) 0.0250(10) -0.0003(8) 0.0057(8) -0.0001(8)
C17 0.0228(11) 0.0283(11) 0.0338(11) -0.0075(9) 0.0131(9) -0.0005(9)
C18 0.0248(11) 0.0266(11) 0.0317(11) -0.0091(9) 0.0089(9) -0.0033(9)
C19 0.0179(10) 0.0252(11) 0.0302(10) -0.0058(8) 0.0050(8) -0.0044(8)
C20 0.0179(10) 0.0171(10) 0.0291(10) -0.0003(8) 0.0077(8) 0.0022(8)
C21 0.0343(14) 0.0425(14) 0.0479(14) -0.0261(11) 0.0176(11) -0.0135(11)
C25 0.0320(12) 0.0231(11) 0.0334(12) -0.0057(9) 0.0010(10) 0.0012(9)
C26 0.0285(11) 0.0200(10) 0.0280(10) -0.0036(8) 0.0054(9) -0.0010(8)
C27 0.0512(15) 0.0312(12) 0.0234(10) -0.0038(9) 0.0121(10) 0.0034(11)
C28 0.0527(15) 0.0274(12) 0.0299(11) 0.0047(9) 0.0151(11) 0.0035(10)
C29 0.0444(14) 0.0184(10) 0.0328(11) -0.0011(9) 0.0124(10) 0.0022(9)
C30 0.0240(11) 0.0229(10) 0.0236(10) -0.0028(8) 0.0053(8) -0.0016(8)
C31 0.0246(11) 0.0215(10) 0.0249(10) 0.0007(8) 0.0051(8) -0.0025(8)
C32 0.0214(11) 0.0288(12) 0.0263(10) -0.0031(9) 0.0055(8) 0.0032(8)
C33 0.101(3) 0.0349(14) 0.0371(14) 0.0118(11) 0.0281(15) 0.0115(15)

loop_
_atom_type_symbol
_atom_type_description
_atom_type_scat_dispersion_real
_atom_type_scat_dispersion_imag
_atom_type_scat_source
C C 0.0033 0.0016 'International Tables Vol C Tables 4.2.6.8 and 6.1.1.4'
H H 0.0000 0.0000 'International Tables Vol C Tables 4.2.6.8 and 6.1.1.4'
N N 0.0061 0.0033 'International Tables Vol C Tables 4.2.6.8 and 6.1.1.4'
O O 0.0106 0.0060 'International Tables Vol C Tables 4.2.6.8 and 6.1.1.4'
Zn Zn 0.2839 1.4301 'International Tables Vol C Tables 4.2.6.8 and 6.1.1.4'

loop_
_geom_angle_atom_site_label_1
_geom_angle_atom_site_label_2
_geom_angle_atom_site_label_3
_geom_angle
_geom_angle_site_symmetry_1
_geom_angle_site_symmetry_3
C21 C22 H22A 109.5 . .
C21 C22 H22B 109.5 . .
C21 C22 H22C 109.5 . .
C21 C23 H23A 109.5 . .
C21 C23 H23B 109.5 . .
C21 C23 H23C 109.5 . .
C21 C24 H24A 109.5 . .
C21 C24 H24B 109.5 . .
C21 C24 H24C 109.5 . .
C21 C22' H22D 109.5 . .
C21 C22' H22E 109.5 . .
H22D C22' H22E 109.5 . .
C21 C22' H22F 109.5 . .
H22D C22' H22F 109.5 . .
H22E C22' H22F 109.5 . .
C21 C23' H23D 109.5 . .
C21 C23' H23E 109.5 . .
H23D C23' H23E 109.5 . .
C21 C23' H23F 109.5 . .
H23D C23' H23F 109.5 . .
H23E C23' H23F 109.5 . .
C21 C24' H24D 109.5 . .
C21 C24' H24E 109.5 . .
H24D C24' H24E 109.5 . .
C21 C24' H24F 109.5 . .
H24D C24' H24F 109.5 . .
H24E C24' H24F 109.5 . .
C33 C34 H34A 109.5 . .
C33 C34 H34B 109.5 . .
C33 C34 H34C 109.5 . .
C33 C35 H35A 109.5 . .
C33 C35 H35B 109.5 . .
C33 C35 H35C 109.5 . .
C33 C36 H36A 109.5 . .
C33 C36 H36B 109.5 . .
C33 C36 H36C 109.5 . .
C33 C34' H34D 109.5 . .
C33 C34' H34E 109.5 . .
H34D C34' H34E 109.5 . .
C33 C34' H34F 109.5 . .
H34D C34' H34F 109.5 . .
H34E C34' H34F 109.5 . .
C33 C35' H35D 109.5 . .
C33 C35' H35E 109.5 . .
H35D C35' H35E 109.5 . .
C33 C35' H35F 109.5 . .
H35D C35' H35F 109.5 . .
H35E C35' H35F 109.5 . .
C33 C36' H36D 109.5 . .
C33 C36' H36E 109.5 . .
H36D C36' H36E 109.5 . .
C33 C36' H36F 109.5 . .
H36D C36' H36F 109.5 . .
H36E C36' H36F 109.5 . .
O8 Zn1 O4 107.24(6) 2_545 1_655
O8 Zn1 O6 102.13(6) 2_545 .
O4 Zn1 O6 114.68(6) 1_655 .
O8 Zn1 O1 111.79(6) 2_545 .
O4 Zn1 O1 98.06(6) 1_655 .
O6 Zn1 O1 122.52(6) . .
O3 Zn2 N1 97.88(6) 1_655 .
O3 Zn2 O9 95.22(6) 1_655 .
N1 Zn2 O9 89.01(6) . .
O3 Zn2 O1 102.74(5) 1_655 .
N1 Zn2 O1 159.33(6) . .
O9 Zn2 O1 87.74(5) . .
O3 Zn2 N2 95.38(6) 1_655 2_554
N1 Zn2 N2 92.38(6) . 2_554
O9 Zn2 N2 169.02(6) . 2_554
O1 Zn2 N2 87.12(6) . 2_554
C13 O1 Zn1 138.74(12) . .
C13 O1 Zn2 99.87(11) . .
Zn1 O1 Zn2 114.46(6) . .
C20 O3 Zn2 122.79(12) . 1_455
C20 O4 Zn1 133.88(13) . 1_455
C25 O6 Zn1 107.86(13) . .
C32 O8 Zn1 127.98(13) . 2
Zn2 O9 H1W 113.0 . .
Zn2 O9 H2W 124.1 . .
H1W O9 H2W 110.4 . .
C1 N1 C5 116.98(17) . .
C1 N1 Zn2 122.81(14) . .
C5 N1 Zn2 120.15(13) . .
C10 N2 C11 116.73(18) . .
C10 N2 Zn2 119.30(15) . 2_544
C11 N2 Zn2 123.64(15) . 2_544
N1 C1 C2 122.7(2) . .
N1 C1 H1 118.6 . .
C2 C1 H1 118.6 . .
C1 C2 C3 120.5(2) . .
C1 C2 H2 119.7 . .
C3 C2 H2 119.7 . .
C4 C3 C2 116.87(18) . .
C4 C3 C6 125.0(2) . .
C2 C3 C6 118.15(19) . .
C5 C4 C3 119.49(19) . .
C5 C4 H4 120.3 . .
C3 C4 H4 120.3 . .
N1 C5 C4 123.37(19) . .
N1 C5 H5 118.3 . .
C4 C5 H5 118.3 . .
C7 C6 C3 119.5(2) . .
C7 C6 H6A 107.5 . .
C3 C6 H6A 107.5 . .
C7 C6 H6B 107.5 . .
C3 C6 H6B 107.5 . .
H6A C6 H6B 107.0 . .
C6 C7 C8 111.4(2) . .
C6 C7 H7A 109.3 . .
C8 C7 H7A 109.3 . .
C6 C7 H7B 109.3 . .
C8 C7 H7B 109.3 . .
H7A C7 H7B 108.0 . .
C12 C8 C9 116.2(2) . .
C12 C8 C7 121.8(2) . .
C9 C8 C7 122.0(2) . .
C8 C9 C10 120.6(2) . .
C8 C9 H9 119.7 . .
C10 C9 H9 119.7 . .
N2 C10 C9 122.6(2) . .
N2 C10 H10 118.7 . .
C9 C10 H10 118.7 . .
N2 C11 C12 123.5(2) . .
N2 C11 H11 118.2 . .
C12 C11 H11 118.2 . .
C11 C12 C8 120.0(2) . .
C11 C12 H12 120.0 . .
C8 C12 H12 120.0 . .
O2 C13 O1 119.21(17) . .
O2 C13 C14 121.86(17) . .
O1 C13 C14 118.92(16) . .
C19 C14 C15 119.41(17) . .
C19 C14 C13 120.65(17) . .
C15 C14 C13 119.93(17) . .
C16 C15 C14 119.12(17) . .
C16 C15 H15 120.4 . .
C14 C15 H15 120.4 . .
C15 C16 C17 120.20(18) . .
C15 C16 C20 122.64(17) . .
C17 C16 C20 117.14(17) . .
C18 C17 C16 121.97(18) . .
C18 C17 H17 119.0 . .
C16 C17 H17 119.0 . .
C17 C18 C19 116.84(18) . .
C17 C18 C21 122.43(18) . .
C19 C18 C21 120.73(18) . .
C14 C19 C18 122.35(18) . .
C14 C19 H19 118.8 . .
C18 C19 H19 118.8 . .
O3 C20 O4 125.32(18) . .
O3 C20 C16 119.28(17) . .
O4 C20 C16 115.40(17) . .
C24' C21 C23' 110.4(5) . .
C24' C21 C23 124.1(6) . .
C23' C21 C23 16.6(7) . .
C24' C21 C22 88.0(6) . .
C23' C21 C22 122.3(6) . .
C23 C21 C22 110.2(3) . .
C24' C21 C18 111.3(5) . .
C23' C21 C18 110.7(5) . .
C23 C21 C18 109.4(2) . .
C22 C21 C18 111.8(2) . .
C24' C21 C24 21.8(6) . .
C23' C21 C24 92.4(6) . .
C23 C21 C24 108.0(2) . .
C22 C21 C24 108.5(3) . .
C18 C21 C24 108.8(2) . .
C24' C21 C22' 108.9(5) . .
C23' C21 C22' 107.0(5) . .
C23 C21 C22' 92.4(7) . .
C22 C21 C22' 21.9(7) . .
C18 C21 C22' 108.4(5) . .
C24 C21 C22' 127.9(6) . .
O5 C25 O6 122.8(2) . .
O5 C25 C26 120.7(2) . .
O6 C25 C26 116.51(18) . .
C27 C26 C31 119.96(19) . .
C27 C26 C25 118.07(18) . .
C31 C26 C25 121.89(18) . .
C26 C27 C28 121.76(19) . .
C26 C27 H27 119.1 . .
C28 C27 H27 119.1 . .
C29 C28 C27 117.17(19) . .
C29 C28 C33 120.86(19) . .
C27 C28 C33 121.81(19) . .
C30 C29 C28 122.06(19) . .
C30 C29 H29 119.0 . .
C28 C29 H29 119.0 . .
C29 C30 C31 119.79(18) . .
C29 C30 C32 119.32(18) . .
C31 C30 C32 120.89(18) . .
C30 C31 C26 119.25(18) . .
C30 C31 H31 120.4 . .
C26 C31 H31 120.4 . .
O7 C32 O8 125.13(19) . .
O7 C32 C30 119.73(18) . .
O8 C32 C30 115.15(18) . .
C36' C33 C34 87.0(6) . .
C36' C33 C35' 110.1(4) . .
C34 C33 C35' 122.6(7) . .
C36' C33 C35 125.0(6) . .
C34 C33 C35 110.1(5) . .
C35' C33 C35 17.8(8) . .
C36' C33 C28 109.0(4) . .
C34 C33 C28 112.7(4) . .
C35' C33 C28 112.0(4) . .
C35 C33 C28 110.8(4) . .
C36' C33 C34' 109.0(4) . .
C34 C33 C34' 23.1(6) . .
C35' C33 C34' 106.8(4) . .
C35 C33 C34' 91.2(7) . .
C28 C33 C34' 109.8(4) . .
C36' C33 C36 21.9(6) . .
C34 C33 C36 107.6(4) . .
C35' C33 C36 92.2(7) . .
C35 C33 C36 109.1(5) . .
C28 C33 C36 106.4(4) . .
C34' C33 C36 128.2(5) . .

loop_
_geom_bond_atom_site_label_1
_geom_bond_atom_site_label_2
_geom_bond_distance
_geom_bond_site_symmetry_2
C22 C21 1.530(4) .
C22 H22A 0.9600 .
C22 H22B 0.9600 .
C22 H22C 0.9600 .
C23 C21 1.528(4) .
C23 H23A 0.9600 .
C23 H23B 0.9600 .
C23 H23C 0.9600 .
C24 C21 1.557(4) .
C24 H24A 0.9600 .
C24 H24B 0.9600 .
C24 H24C 0.9600 .
C22' C21 1.562(7) .
C22' H22D 0.9600 .
C22' H22E 0.9600 .
C22' H22F 0.9600 .
C23' C21 1.526(7) .
C23' H23D 0.9600 .
C23' H23E 0.9600 .
C23' H23F 0.9600 .
C24' C21 1.509(7) .
C24' H24D 0.9600 .
C24' H24E 0.9600 .
C24' H24F 0.9600 .
C34 C33 1.520(6) .
C34 H34A 0.9600 .
C34 H34B 0.9600 .
C34 H34C 0.9600 .
C35 C33 1.533(6) .
C35 H35A 0.9600 .
C35 H35B 0.9600 .
C35 H35C 0.9600 .
C36 C33 1.565(7) .
C36 H36A 0.9600 .
C36 H36B 0.9600 .
C36 H36C 0.9600 .
C34' C33 1.562(6) .
C34' H34D 0.9600 .
C34' H34E 0.9600 .
C34' H34F 0.9600 .
C35' C33 1.527(6) .
C35' H35D 0.9600 .
C35' H35E 0.9600 .
C35' H35F 0.9600 .
C36' C33 1.518(6) .
C36' H36D 0.9600 .
C36' H36E 0.9600 .
C36' H36F 0.9600 .
Zn1 O8 1.9341(14) 2_545
Zn1 O4 1.9452(14) 1_655
Zn1 O6 1.9492(14) .
Zn1 O1 2.0000(13) .
Zn2 O3 2.0331(14) 1_655
Zn2 N1 2.0898(16) .
Zn2 O9 2.1102(14) .
Zn2 O1 2.1458(13) .
Zn2 N2 2.1617(17) 2_554
O1 C13 1.294(2) .
O2 C13 1.244(2) .
O3 C20 1.257(2) .
O3 Zn2 2.0331(14) 1_455
O4 C20 1.263(2) .
O4 Zn1 1.9451(13) 1_455
O5 C25 1.225(3) .
O6 C25 1.289(3) .
O7 C32 1.238(2) .
O8 C32 1.278(2) .
O8 Zn1 1.9341(14) 2
O9 H1W 0.8318 .
O9 H2W 0.8287 .
N1 C1 1.342(3) .
N1 C5 1.345(3) .
N2 C10 1.332(3) .
N2 C11 1.341(3) .
N2 Zn2 2.1618(17) 2_544
C1 C2 1.376(3) .
C1 H1 0.9300 .
C2 C3 1.389(3) .
C2 H2 0.9300 .
C3 C4 1.388(3) .
C3 C6 1.509(3) .
C4 C5 1.384(3) .
C4 H4 0.9300 .
C5 H5 0.9300 .
C6 C7 1.502(3) .
C6 H6A 0.9700 .
C6 H6B 0.9700 .
C7 C8 1.518(3) .
C7 H7A 0.9700 .
C7 H7B 0.9700 .
C8 C12 1.382(3) .
C8 C9 1.386(3) .
C9 C10 1.387(3) .
C9 H9 0.9300 .
C10 H10 0.9300 .
C11 C12 1.379(3) .
C11 H11 0.9300 .
C12 H12 0.9300 .
C13 C14 1.499(3) .
C14 C19 1.391(3) .
C14 C15 1.401(3) .
C15 C16 1.385(3) .
C15 H15 0.9300 .
C16 C17 1.396(3) .
C16 C20 1.501(3) .
C17 C18 1.387(3) .
C17 H17 0.9300 .
C18 C19 1.398(3) .
C18 C21 1.540(3) .
C19 H19 0.9300 .
C25 C26 1.513(3) .
C26 C27 1.392(3) .
C26 C31 1.393(3) .
C27 C28 1.394(3) .
C27 H27 0.9300 .
C28 C29 1.393(3) .
C28 C33 1.536(3) .
C29 C30 1.391(3) .
C29 H29 0.9300 .
C30 C31 1.392(3) .
C30 C32 1.510(3) .
C31 H31 0.9300 .

loop_
_geom_hbond_atom_site_label_D
_geom_hbond_atom_site_label_H
_geom_hbond_atom_site_label_A
_geom_hbond_distance_DH
_geom_hbond_distance_HA
_geom_hbond_distance_DA
_geom_hbond_angle_DHA
_geom_hbond_site_symmetry_A
O9 H2W O7 0.83 1.90 2.699(2) 161.9 2_545
O9 H1W O2 0.83 1.98 2.8035(19) 171.6 3_565

loop_
_geom_torsion_atom_site_label_1
_geom_torsion_atom_site_label_2
_geom_torsion_atom_site_label_3
_geom_torsion_atom_site_label_4
_geom_torsion
_geom_torsion_site_symmetry_1
O8 Zn1 O1 C13 33.1(2) 2_545
O4 Zn1 O1 C13 145.34(19) 1_655
O6 Zn1 O1 C13 -88.5(2) .
O8 Zn1 O1 Zn2 -110.47(7) 2_545
O4 Zn1 O1 Zn2 1.79(8) 1_655
O6 Zn1 O1 Zn2 127.98(7) .
O3 Zn2 O1 C13 177.41(11) 1_655
N1 Zn2 O1 C13 -6.6(2) .
O9 Zn2 O1 C13 -87.75(11) .
N2 Zn2 O1 C13 82.54(12) 2_554
O3 Zn2 O1 Zn1 -26.03(8) 1_655
N1 Zn2 O1 Zn1 149.98(14) .
O9 Zn2 O1 Zn1 68.81(7) .
N2 Zn2 O1 Zn1 -120.90(8) 2_554
O8 Zn1 O6 C25 179.72(14) 2_545
O4 Zn1 O6 C25 64.10(15) 1_655
O1 Zn1 O6 C25 -54.32(16) .
O3 Zn2 N1 C1 -178.55(16) 1_655
O9 Zn2 N1 C1 86.32(16) .
O1 Zn2 N1 C1 5.4(3) .
N2 Zn2 N1 C1 -82.78(17) 2_554
O3 Zn2 N1 C5 -1.40(16) 1_655
O9 Zn2 N1 C5 -96.53(15) .
O1 Zn2 N1 C5 -177.48(15) .
N2 Zn2 N1 C5 94.37(15) 2_554
C5 N1 C1 C2 -0.5(3) .
Zn2 N1 C1 C2 176.71(17) .
N1 C1 C2 C3 -0.5(4) .
C1 C2 C3 C4 1.2(3) .
C1 C2 C3 C6 -178.1(2) .
C2 C3 C4 C5 -0.8(3) .
C6 C3 C4 C5 178.5(2) .
C1 N1 C5 C4 0.9(3) .
Zn2 N1 C5 C4 -176.39(15) .
C3 C4 C5 N1 -0.3(3) .
C4 C3 C6 C7 9.4(4) .
C2 C3 C6 C7 -171.3(2) .
C3 C6 C7 C8 167.6(2) .
C6 C7 C8 C12 -127.3(3) .
C6 C7 C8 C9 49.8(3) .
C12 C8 C9 C10 4.7(4) .
C7 C8 C9 C10 -172.7(2) .
C11 N2 C10 C9 -3.9(4) .
Zn2 N2 C10 C9 169.8(2) 2_544
C8 C9 C10 N2 -0.6(4) .
C10 N2 C11 C12 4.3(3) .
Zn2 N2 C11 C12 -169.04(18) 2_544
N2 C11 C12 C8 -0.2(4) .
C9 C8 C12 C11 -4.2(4) .
C7 C8 C12 C11 173.1(2) .
Zn1 O1 C13 O2 -143.61(15) .
Zn2 O1 C13 O2 3.09(19) .
Zn1 O1 C13 C14 37.4(3) .
Zn2 O1 C13 C14 -175.93(14) .
O2 C13 C14 C19 -174.89(18) .
O1 C13 C14 C19 4.1(3) .
O2 C13 C14 C15 4.6(3) .
O1 C13 C14 C15 -176.43(17) .
C19 C14 C15 C16 -3.3(3) .
C13 C14 C15 C16 177.22(17) .
C14 C15 C16 C17 2.1(3) .
C14 C15 C16 C20 -176.47(17) .
C15 C16 C17 C18 1.0(3) .
C20 C16 C17 C18 179.62(19) .
C16 C17 C18 C19 -2.7(3) .
C16 C17 C18 C21 177.7(2) .
C15 C14 C19 C18 1.5(3) .
C13 C14 C19 C18 -179.01(18) .
C17 C18 C19 C14 1.5(3) .
C21 C18 C19 C14 -178.9(2) .
Zn2 O3 C20 O4 2.3(3) 1_455
Zn2 O3 C20 C16 -178.07(12) 1_455
Zn1 O4 C20 O3 -54.1(3) 1_455
Zn1 O4 C20 C16 126.30(17) 1_455
C15 C16 C20 O3 -37.1(3) .
C17 C16 C20 O3 144.30(19) .
C15 C16 C20 O4 142.61(19) .
C17 C16 C20 O4 -36.0(3) .
C17 C18 C21 C24' 99.6(9) .
C19 C18 C21 C24' -80.0(9) .
C17 C18 C21 C23' -137.2(8) .
C19 C18 C21 C23' 43.2(9) .
C17 C18 C21 C23 -119.6(4) .
C19 C18 C21 C23 60.8(4) .
C17 C18 C21 C22 2.9(5) .
C19 C18 C21 C22 -176.7(4) .
C17 C18 C21 C24 122.7(4) .
C19 C18 C21 C24 -57.0(4) .
C17 C18 C21 C22' -20.1(9) .
C19 C18 C21 C22' 160.2(9) .
Zn1 O6 C25 O5 -6.7(3) .
Zn1 O6 C25 C26 171.86(15) .
O5 C25 C26 C27 10.1(3) .
O6 C25 C26 C27 -168.5(2) .
O5 C25 C26 C31 -173.1(2) .
O6 C25 C26 C31 8.3(3) .
C31 C26 C27 C28 -0.3(4) .
C25 C26 C27 C28 176.5(2) .
C26 C27 C28 C29 0.9(4) .
C26 C27 C28 C33 -174.5(2) .
C27 C28 C29 C30 -0.6(4) .
C33 C28 C29 C30 174.9(2) .
C28 C29 C30 C31 -0.3(3) .
C28 C29 C30 C32 -179.7(2) .
C29 C30 C31 C26 0.9(3) .
C32 C30 C31 C26 -179.77(18) .
C27 C26 C31 C30 -0.6(3) .
C25 C26 C31 C30 -177.31(19) .
Zn1 O8 C32 O7 -11.7(3) 2
Zn1 O8 C32 C30 168.22(13) 2
C29 C30 C32 O7 170.9(2) .
C31 C30 C32 O7 -8.4(3) .
C29 C30 C32 O8 -9.0(3) .
C31 C30 C32 O8 171.66(19) .
C29 C28 C33 C36' -79.6(7) .
C27 C28 C33 C36' 95.6(7) .
C29 C28 C33 C34 15.2(8) .
C27 C28 C33 C34 -169.5(8) .
C29 C28 C33 C35' 158.2(6) .
C27 C28 C33 C35' -26.5(7) .
C29 C28 C33 C35 139.1(7) .
C27 C28 C33 C35 -45.6(8) .
C29 C28 C33 C34' 39.8(7) .
C27 C28 C33 C34' -144.9(6) .
C29 C28 C33 C36 -102.5(7) .
C27 C28 C33 C36 72.8(7) .
